data_7133214
loop_
_publ_author_name
'Hu, Lei'
'Chakraborty, Sayandip'
'Tumanov, Nikolay'
'Wouters, Johan'
'Robiette, Rapha&#xeb;l'
'Berionni, Guillaume'

_publ_section_title
;
 Regulating iminophosphorane P&#xe001;N bond reactivity through geometric
 constraints with cage-shaped triarylphosphines.
;
_journal_issue 55
_journal_name_full 'Chemical communications (Cambridge, England)'
_journal_page_first 7073
_journal_page_last 7076
_journal_paper_doi 10.1039/d4cc01868k
_journal_volume 60
_journal_year 2024
_chemical_formula_moiety 'C19 H13 O P'
_chemical_formula_sum 'C19 H13 O P'
_chemical_formula_weight 288.26
_chemical_name_common '9-phosphatriptycene oxide'
_chemical_name_systematic '9-phosphatriptycene oxide'
_space_group_crystal_system triclinic
_space_group_IT_number 2
_space_group_name_Hall '-P 1'
_space_group_name_H-M_alt 'P -1'
_atom_sites_solution_hydrogens geom
_atom_sites_solution_primary dual
_atom_sites_solution_secondary difmap
_audit_creation_method SHELXL-2019/3
_audit_update_record
;
2024-04-10 deposited with the CCDC.	2024-04-28 downloaded from the CCDC.
;
_cell_angle_alpha 81.7506(9)
_cell_angle_beta 79.8049(10)
_cell_angle_gamma 70.6319(9)
_cell_formula_units_Z 2
_cell_length_a 7.2774(2)
_cell_length_b 8.0944(3)
_cell_length_c 13.1388(4)
_cell_measurement_reflns_used 9819
_cell_measurement_temperature 100(2)
_cell_measurement_theta_max 68.1731
_cell_measurement_theta_min 3.4321
_cell_volume 715.63(4)
_computing_cell_refinement 'SAINT V8.40B (Bruker AXS LLC, 2019)'
_computing_data_collection 'Bruker Instrument Service vV6.2.16'
_computing_data_reduction 'SAINT V8.40B (Bruker AXS LLC, 2019)'
_computing_molecular_graphics 'Mercury 4.0 (Macrae et al, 2020)'
_computing_publication_material 'enCIFer (Allen et al, 2004)'
_computing_structure_refinement 'SHELXL-2019/3 (Sheldrick, 2019)'
_computing_structure_solution 'SHELXT 2018/2 (Sheldrick, 2018)'
_diffrn_ambient_temperature 100(2)
_diffrn_detector_area_resol_mean 7.39
_diffrn_measured_fraction_theta_full 0.987
_diffrn_measured_fraction_theta_max 0.987
_diffrn_measurement_device_type 'Bruker D8 Venture'
_diffrn_measurement_method '\f and \w-scans'
_diffrn_radiation_monochromator 'multilayer mirror'
_diffrn_radiation_type CuK\a
_diffrn_radiation_wavelength 1.54178
_diffrn_reflns_av_R_equivalents 0.0359
_diffrn_reflns_av_unetI/netI 0.0300
_diffrn_reflns_Laue_measured_fraction_full 0.987
_diffrn_reflns_Laue_measured_fraction_max 0.987
_diffrn_reflns_limit_h_max 8
_diffrn_reflns_limit_h_min -8
_diffrn_reflns_limit_k_max 9
_diffrn_reflns_limit_k_min -9
_diffrn_reflns_limit_l_max 15
_diffrn_reflns_limit_l_min -15
_diffrn_reflns_number 27465
_diffrn_reflns_point_group_measured_fraction_full 0.987
_diffrn_reflns_point_group_measured_fraction_max 0.987
_diffrn_reflns_theta_full 67.679
_diffrn_reflns_theta_max 68.215
_diffrn_reflns_theta_min 3.432
_exptl_absorpt_coefficient_mu 1.649
_exptl_absorpt_correction_T_max 1.000
_exptl_absorpt_correction_T_min 0.637
_exptl_absorpt_correction_type numerical
_exptl_absorpt_process_details
;
Krause, L., Herbst-Irmer, R., Sheldrick, G. M., Stalke, D. (2015).
"Comparison of silver and molybdenum microfocus X-ray sources for
single-crystal structure determination"
J. Appl. Cryst. 48, 3-10.
doi:10.1107/S1600576714022985
;
_exptl_crystal_colour colourless
_exptl_crystal_density_diffrn 1.338
_exptl_crystal_description plate
_exptl_crystal_F_000 300
_exptl_crystal_size_max 0.360
_exptl_crystal_size_mid 0.260
_exptl_crystal_size_min 0.074
_refine_diff_density_max 0.267
_refine_diff_density_min -0.452
_refine_diff_density_rms 0.061
_refine_ls_extinction_method none
_refine_ls_goodness_of_fit_ref 1.121
_refine_ls_hydrogen_treatment constr
_refine_ls_matrix_type full
_refine_ls_number_parameters 380
_refine_ls_number_reflns 2579
_refine_ls_number_restraints 391
_refine_ls_restrained_S_all 1.049
_refine_ls_R_factor_all 0.0341
_refine_ls_R_factor_gt 0.0341
_refine_ls_shift/su_max 0.001
_refine_ls_shift/su_mean 0.000
_refine_ls_structure_factor_coef Fsqd
_refine_ls_weighting_details 'w=1/[\s^2^(Fo^2^)+(0.0339P)^2^+0.4635P] where P=(Fo^2^+2Fc^2^)/3'
_refine_ls_weighting_scheme calc
_refine_ls_wR_factor_gt 0.0857
_refine_ls_wR_factor_ref 0.0857
_reflns_Friedel_coverage 0.000
_reflns_number_gt 2578
_reflns_number_total 2579
_reflns_threshold_expression 'I > 2\s(I)'
_cod_data_source_file d4cc01868k2.cif
_cod_data_source_block nt1382_SMC166_v2_100K
_cod_depositor_comments 'Adding full bibliography for 7133202--7133219.cif.'
_cod_database_code 7133214
_shelx_shelxl_version_number 2019/3
_shelx_space_group_comment
;
The symmetry employed for this shelxl refinement is uniquely defined
by the following loop, which should always be used as a source of
symmetry information in preference to the above space-group names.
They are only intended as comments.
;
_shelx_estimated_absorpt_t_min 0.588
_shelx_estimated_absorpt_t_max 0.888

loop_
_space_group_symop_operation_xyz
'x, y, z'
'-x, -y, -z'

loop_
_atom_site_label
_atom_site_type_symbol
_atom_site_fract_x
_atom_site_fract_y
_atom_site_fract_z
_atom_site_U_iso_or_equiv
_atom_site_adp_type
_atom_site_occupancy
_atom_site_site_symmetry_order
_atom_site_calc_flag
_atom_site_refinement_flags_posn
_atom_site_refinement_flags_adp
_atom_site_refinement_flags_occupancy
_atom_site_disorder_assembly
_atom_site_disorder_group
P1 P 0.52918(5) 0.51709(5) 0.22993(3) 0.01048(15) Uani 0.962(2) 1 d D U P A 1
O1 O 0.32719(14) 0.54136(13) 0.21017(8) 0.0164(3) Uani 0.962(2) 1 d D . P A 1
C1 C 0.6017(2) 0.7080(2) 0.23594(17) 0.0123(3) Uani 0.962(2) 1 d D U P A 1
C2 C 0.4869(3) 0.8831(2) 0.22147(17) 0.0144(4) Uani 0.962(2) 1 d D U P A 1
H2 H 0.357222 0.913016 0.204856 0.017 Uiso 0.962(2) 1 calc R U P A 1
C3 C 0.5663(3) 1.0138(2) 0.23191(19) 0.0170(4) Uani 0.962(2) 1 d D U P A 1
H3 H 0.490338 1.134076 0.222136 0.020 Uiso 0.962(2) 1 calc R U P A 1
C4 C 0.7560(3) 0.9690(2) 0.25652(16) 0.0169(4) Uani 0.962(2) 1 d D U P A 1
H4 H 0.807563 1.059096 0.264562 0.020 Uiso 0.962(2) 1 calc R U P A 1
C5 C 0.8717(3) 0.7929(2) 0.2696(3) 0.0150(4) Uani 0.962(2) 1 d D U P A 1
H5 H 1.001819 0.763245 0.285393 0.018 Uiso 0.962(2) 1 calc R U P A 1
C6 C 0.7941(2) 0.6617(2) 0.2592(2) 0.0128(4) Uani 0.962(2) 1 d D U P A 1
C7 C 0.9097(3) 0.4666(3) 0.27058(15) 0.0127(4) Uani 0.962(2) 1 d D U P A 1
H7 H 1.045726 0.448922 0.284904 0.015 Uiso 0.962(2) 1 calc R U P A 1
C8 C 0.7997(2) 0.3765(3) 0.35883(14) 0.0126(4) Uani 0.962(2) 1 d D U P A 1
C9 C 0.8812(3) 0.2766(3) 0.44447(14) 0.0164(4) Uani 0.962(2) 1 d D U P A 1
H9 H 1.012664 0.263557 0.452400 0.020 Uiso 0.962(2) 1 calc R U P A 1
C10 C 0.7683(5) 0.1952(7) 0.5189(2) 0.0199(5) Uani 0.962(2) 1 d D U P A 1
H10 H 0.824453 0.126042 0.577176 0.024 Uiso 0.962(2) 1 calc R U P A 1
C11 C 0.5759(3) 0.2139(3) 0.5090(2) 0.0188(6) Uani 0.962(2) 1 d D U P A 1
H11 H 0.500651 0.158697 0.560492 0.023 Uiso 0.962(2) 1 calc R U P A 1
C12 C 0.4929(3) 0.3140(4) 0.4232(2) 0.0154(4) Uani 0.962(2) 1 d D U P A 1
H12 H 0.361187 0.327226 0.415680 0.019 Uiso 0.962(2) 1 calc R U P A 1
C13 C 0.6054(3) 0.3940(3) 0.34912(14) 0.0128(3) Uani 0.962(2) 1 d D U P A 1
C14 C 0.7351(2) 0.4026(3) 0.14076(12) 0.0123(4) Uani 0.962(2) 1 d D U P A 1
C15 C 0.7257(3) 0.3318(3) 0.05219(15) 0.0152(4) Uani 0.962(2) 1 d D U P A 1
H15 H 0.602197 0.342185 0.033040 0.018 Uiso 0.962(2) 1 calc R U P A 1
C16 C 0.8998(3) 0.2455(2) -0.00802(13) 0.0180(4) Uani 0.962(2) 1 d D U P A 1
H16 H 0.895599 0.196022 -0.068565 0.022 Uiso 0.962(2) 1 calc R U P A 1
C17 C 1.0796(3) 0.2318(3) 0.02032(14) 0.0189(4) Uani 0.962(2) 1 d D U P A 1
H17 H 1.197812 0.172459 -0.021147 0.023 Uiso 0.962(2) 1 calc R U P A 1
C18 C 1.0893(2) 0.3038(2) 0.10891(15) 0.0157(4) Uani 0.962(2) 1 d D U P A 1
H18 H 1.213117 0.295456 0.126911 0.019 Uiso 0.962(2) 1 calc R U P A 1
C19 C 0.9164(2) 0.3879(3) 0.17047(16) 0.0129(4) Uani 0.962(2) 1 d D U P A 1
P1B P 0.992(2) 0.451(2) 0.2692(13) 0.030(3) Uani 0.038(2) 1 d D U P A 2
O1B O 1.202(4) 0.428(6) 0.281(3) 0.062(11) Uani 0.038(2) 1 d D . P A 2
C1B C 0.827(5) 0.673(3) 0.254(5) 0.015(4) Uani 0.038(2) 1 d D U P A 2
C2B C 0.849(8) 0.830(4) 0.272(8) 0.015(4) Uani 0.038(2) 1 d D U P A 2
H2B H 0.954156 0.829950 0.305809 0.018 Uiso 0.038(2) 1 calc R U P A 2
C3B C 0.714(8) 0.988(5) 0.239(5) 0.015(4) Uani 0.038(2) 1 d D U P A 2
H3B H 0.748196 1.093699 0.224117 0.018 Uiso 0.038(2) 1 calc R U P A 2
C4B C 0.529(7) 0.987(5) 0.229(6) 0.014(4) Uani 0.038(2) 1 d D U P A 2
H4B H 0.424314 1.094022 0.222815 0.017 Uiso 0.038(2) 1 calc R U P A 2
C5B C 0.498(6) 0.829(4) 0.227(5) 0.012(4) Uani 0.038(2) 1 d D U P A 2
H5B H 0.373305 0.829300 0.213179 0.014 Uiso 0.038(2) 1 calc R U P A 2
C6B C 0.639(5) 0.671(4) 0.243(5) 0.015(4) Uani 0.038(2) 1 d D U P A 2
C7B C 0.602(4) 0.492(4) 0.251(2) 0.019(3) Uani 0.038(2) 1 d D U P A 2
H7B H 0.463121 0.507701 0.243090 0.023 Uiso 0.038(2) 1 calc R U P A 2
C8B C 0.653(5) 0.395(7) 0.355(3) 0.013(4) Uani 0.038(2) 1 d D U P A 2
C9B C 0.526(7) 0.324(13) 0.425(5) 0.014(5) Uani 0.038(2) 1 d D U P A 2
H9B H 0.389007 0.360404 0.421965 0.017 Uiso 0.038(2) 1 calc R U P A 2
C10B C 0.611(10) 0.195(11) 0.502(6) 0.018(4) Uani 0.038(2) 1 d D U P A 2
H10B H 0.549664 0.109476 0.532975 0.021 Uiso 0.038(2) 1 calc R U P A 2
C11B C 0.785(14) 0.192(19) 0.532(7) 0.018(4) Uani 0.038(2) 1 d D U P A 2
H11B H 0.822732 0.132133 0.596690 0.022 Uiso 0.038(2) 1 calc R U P A 2
C12B C 0.904(8) 0.278(10) 0.466(3) 0.017(4) Uani 0.038(2) 1 d D U P A 2
H12B H 1.022626 0.281736 0.485650 0.020 Uiso 0.038(2) 1 calc R U P A 2
C13B C 0.846(5) 0.358(7) 0.372(3) 0.013(4) Uani 0.038(2) 1 d D U P A 2
C14B C 0.952(5) 0.364(8) 0.161(3) 0.013(4) Uani 0.038(2) 1 d D U P A 2
C15B C 1.092(5) 0.272(8) 0.085(4) 0.014(3) Uani 0.038(2) 1 d D U P A 2
H15B H 1.227782 0.237499 0.090849 0.017 Uiso 0.038(2) 1 calc R U P A 2
C16B C 1.027(6) 0.231(8) 0.002(3) 0.016(3) Uani 0.038(2) 1 d D U P A 2
H16B H 1.118949 0.182342 -0.055325 0.019 Uiso 0.038(2) 1 calc R U P A 2
C17B C 0.830(7) 0.262(7) 0.004(3) 0.015(3) Uani 0.038(2) 1 d D U P A 2
H17B H 0.787364 0.210901 -0.044636 0.018 Uiso 0.038(2) 1 calc R U P A 2
C18B C 0.693(6) 0.366(8) 0.074(3) 0.016(4) Uani 0.038(2) 1 d D U P A 2
H18B H 0.561629 0.420380 0.060589 0.019 Uiso 0.038(2) 1 calc R U P A 2
C19B C 0.749(5) 0.391(7) 0.164(3) 0.014(4) Uani 0.038(2) 1 d D U P A 2

loop_
_atom_site_aniso_label
_atom_site_aniso_U_11
_atom_site_aniso_U_22
_atom_site_aniso_U_33
_atom_site_aniso_U_23
_atom_site_aniso_U_13
_atom_site_aniso_U_12
P1 0.0084(2) 0.0100(2) 0.0131(2) 0.00028(14) -0.00085(14) -0.00378(15)
O1 0.0106(5) 0.0189(5) 0.0205(6) -0.0007(4) -0.0021(4) -0.0061(4)
C1 0.0132(8) 0.0103(8) 0.0124(7) 0.0000(7) 0.0003(7) -0.0039(7)
C2 0.0153(7) 0.0110(9) 0.0146(7) 0.0010(9) -0.0002(6) -0.0031(7)
C3 0.0197(11) 0.0096(8) 0.0200(8) 0.0005(7) -0.0010(8) -0.0041(6)
C4 0.0208(11) 0.0128(8) 0.0189(11) -0.0006(6) -0.0013(7) -0.0086(8)
C5 0.0152(9) 0.0133(9) 0.0162(8) -0.0014(10) 0.0000(8) -0.0052(7)
C6 0.0142(8) 0.0115(7) 0.0123(8) 0.0007(6) 0.0012(7) -0.0057(6)
C7 0.0064(9) 0.0129(8) 0.0181(8) -0.0002(6) -0.0016(8) -0.0026(8)
C8 0.0141(9) 0.0084(8) 0.0147(8) -0.0018(6) -0.0007(6) -0.0028(7)
C9 0.0174(9) 0.0148(7) 0.0170(9) -0.0015(8) -0.0045(7) -0.0039(7)
C10 0.0271(12) 0.0162(8) 0.0146(12) 0.0019(10) -0.0041(7) -0.0050(9)
C11 0.0237(12) 0.0163(10) 0.0148(9) -0.0010(8) 0.0045(9) -0.0080(10)
C12 0.0153(10) 0.0141(9) 0.0174(8) -0.0036(6) 0.0017(7) -0.0066(8)
C13 0.0141(9) 0.0094(7) 0.0151(7) -0.0020(6) -0.0011(6) -0.0039(7)
C14 0.0135(7) 0.0094(7) 0.0125(9) 0.0029(7) 0.0002(6) -0.0043(6)
C15 0.0188(9) 0.0117(10) 0.0151(9) 0.0006(6) -0.0015(7) -0.0061(7)
C16 0.0228(11) 0.0150(8) 0.0144(8) -0.0015(6) 0.0010(7) -0.0054(9)
C17 0.0186(9) 0.0155(8) 0.0180(9) -0.0011(7) 0.0042(7) -0.0028(8)
C18 0.0138(7) 0.0120(10) 0.0190(10) 0.0008(6) 0.0008(7) -0.0035(6)
C19 0.0141(8) 0.0076(9) 0.0156(8) 0.0022(6) 0.0007(6) -0.0041(7)
P1B 0.031(6) 0.023(5) 0.035(5) 0.004(4) -0.010(6) -0.006(5)
O1B 0.029(11) 0.09(3) 0.08(3) -0.01(2) -0.024(14) -0.017(12)
C1B 0.016(6) 0.014(5) 0.011(8) 0.000(6) -0.001(7) -0.002(5)
C2B 0.014(7) 0.016(6) 0.016(8) -0.002(6) 0.000(7) -0.007(5)
C3B 0.017(5) 0.012(5) 0.016(6) -0.003(4) -0.003(4) -0.006(4)
C4B 0.014(6) 0.009(6) 0.020(8) 0.000(7) -0.005(6) -0.004(5)
C5B 0.015(6) 0.009(6) 0.014(8) -0.001(7) -0.002(7) -0.008(5)
C6B 0.018(6) 0.010(5) 0.013(8) 0.001(6) 0.001(6) 0.000(5)
C7B 0.018(7) 0.016(6) 0.020(6) -0.001(5) -0.004(5) -0.001(5)
C8B 0.015(6) 0.009(7) 0.013(6) 0.000(6) -0.003(5) -0.003(6)
C9B 0.014(7) 0.013(8) 0.018(7) -0.006(6) -0.001(6) -0.005(7)
C10B 0.024(7) 0.016(8) 0.013(7) -0.001(6) 0.000(6) -0.007(6)
C11B 0.023(7) 0.015(8) 0.016(8) -0.001(7) -0.004(6) -0.006(6)
C12B 0.019(7) 0.015(8) 0.016(7) 0.000(7) -0.007(6) -0.005(6)
C13B 0.014(6) 0.010(7) 0.017(6) -0.004(6) -0.005(5) -0.002(6)
C14B 0.018(6) 0.009(7) 0.013(6) -0.001(6) -0.005(5) -0.004(6)
C15B 0.012(5) 0.013(6) 0.017(5) -0.001(5) 0.001(5) -0.006(5)
C16B 0.019(5) 0.014(6) 0.015(5) -0.005(5) 0.001(5) -0.006(5)
C17B 0.018(5) 0.013(6) 0.015(5) -0.001(5) -0.003(5) -0.007(5)
C18B 0.017(6) 0.012(8) 0.015(6) 0.002(6) 0.001(5) -0.003(6)
C19B 0.019(6) 0.008(7) 0.012(6) 0.003(6) -0.001(5) -0.004(6)

loop_
_atom_type_symbol
_atom_type_description
_atom_type_scat_dispersion_real
_atom_type_scat_dispersion_imag
_atom_type_scat_source
C C 0.0181 0.0091 'International Tables Vol C Tables 4.2.6.8 and 6.1.1.4'
H H 0.0000 0.0000 'International Tables Vol C Tables 4.2.6.8 and 6.1.1.4'
O O 0.0492 0.0322 'International Tables Vol C Tables 4.2.6.8 and 6.1.1.4'
P P 0.2955 0.4335 'International Tables Vol C Tables 4.2.6.8 and 6.1.1.4'

loop_
_geom_angle_atom_site_label_1
_geom_angle_atom_site_label_2
_geom_angle_atom_site_label_3
_geom_angle
_geom_angle_site_symmetry_1
_geom_angle_site_symmetry_3
_geom_angle_publ_flag
O1 P1 C13 117.85(7) . . ?
O1 P1 C14 118.98(7) . . ?
C13 P1 C14 98.62(8) . . ?
O1 P1 C1 119.34(7) . . ?
C13 P1 C1 99.26(8) . . ?
C14 P1 C1 98.61(8) . . ?
C2 C1 C6 121.40(15) . . ?
C2 C1 P1 126.61(13) . . ?
C6 C1 P1 111.99(12) . . ?
C1 C2 C3 118.56(16) . . ?
C1 C2 H2 120.7 . . ?
C3 C2 H2 120.7 . . ?
C4 C3 C2 120.39(15) . . ?
C4 C3 H3 119.8 . . ?
C2 C3 H3 119.8 . . ?
C3 C4 C5 120.82(16) . . ?
C3 C4 H4 119.6 . . ?
C5 C4 H4 119.6 . . ?
C6 C5 C4 119.23(16) . . ?
C6 C5 H5 120.4 . . ?
C4 C5 H5 120.4 . . ?
C5 C6 C1 119.58(15) . . ?
C5 C6 C7 123.03(16) . . ?
C1 C6 C7 117.39(14) . . ?
C6 C7 C8 108.57(14) . . ?
C6 C7 C19 108.45(15) . . ?
C8 C7 C19 107.82(15) . . ?
C6 C7 H7 110.6 . . ?
C8 C7 H7 110.6 . . ?
C19 C7 H7 110.6 . . ?
C9 C8 C13 119.11(15) . . ?
C9 C8 C7 124.49(15) . . ?
C13 C8 C7 116.37(14) . . ?
C8 C9 C10 119.51(17) . . ?
C8 C9 H9 120.2 . . ?
C10 C9 H9 120.2 . . ?
C11 C10 C9 121.00(18) . . ?
C11 C10 H10 119.5 . . ?
C9 C10 H10 119.5 . . ?
C10 C11 C12 119.90(17) . . ?
C10 C11 H11 120.1 . . ?
C12 C11 H11 120.1 . . ?
C13 C12 C11 119.06(16) . . ?
C13 C12 H12 120.5 . . ?
C11 C12 H12 120.5 . . ?
C12 C13 C8 121.42(15) . . ?
C12 C13 P1 125.50(13) . . ?
C8 C13 P1 112.99(12) . . ?
C15 C14 C19 121.24(15) . . ?
C15 C14 P1 126.38(13) . . ?
C19 C14 P1 112.38(13) . . ?
C14 C15 C16 119.08(16) . . ?
C14 C15 H15 120.5 . . ?
C16 C15 H15 120.5 . . ?
C17 C16 C15 120.03(16) . . ?
C17 C16 H16 120.0 . . ?
C15 C16 H16 120.0 . . ?
C16 C17 C18 120.98(15) . . ?
C16 C17 H17 119.5 . . ?
C18 C17 H17 119.5 . . ?
C19 C18 C17 119.44(15) . . ?
C19 C18 H18 120.3 . . ?
C17 C18 H18 120.3 . . ?
C18 C19 C14 119.21(15) . . ?
C18 C19 C7 123.89(15) . . ?
C14 C19 C7 116.90(14) . . ?
O1B P1B C14B 117.5(18) . . ?
O1B P1B C13B 118.7(18) . . ?
C14B P1B C13B 99.6(18) . . ?
O1B P1B C1B 117.6(18) . . ?
C14B P1B C1B 99.9(18) . . ?
C13B P1B C1B 100.0(18) . . ?
C2B C1B C6B 119(2) . . ?
C2B C1B P1B 129(2) . . ?
C6B C1B P1B 110.0(17) . . ?
C1B C2B C3B 119(3) . . ?
C1B C2B H2B 120.7 . . ?
C3B C2B H2B 120.7 . . ?
C4B C3B C2B 118(3) . . ?
C4B C3B H3B 121.0 . . ?
C2B C3B H3B 121.0 . . ?
C5B C4B C3B 119(3) . . ?
C5B C4B H4B 120.3 . . ?
C3B C4B H4B 120.3 . . ?
C6B C5B C4B 122(2) . . ?
C6B C5B H5B 118.9 . . ?
C4B C5B H5B 118.9 . . ?
C5B C6B C1B 118(2) . . ?
C5B C6B C7B 123(2) . . ?
C1B C6B C7B 119(2) . . ?
C8B C7B C6B 108(2) . . ?
C8B C7B C19B 108(2) . . ?
C6B C7B C19B 105(2) . . ?
C8B C7B H7B 111.6 . . ?
C6B C7B H7B 111.6 . . ?
C19B C7B H7B 111.6 . . ?
C13B C8B C9B 120(2) . . ?
C13B C8B C7B 116(2) . . ?
C9B C8B C7B 124(2) . . ?
C8B C9B C10B 117(3) . . ?
C8B C9B H9B 121.7 . . ?
C10B C9B H9B 121.7 . . ?
C11B C10B C9B 120(3) . . ?
C11B C10B H10B 120.0 . . ?
C9B C10B H10B 120.0 . . ?
C10B C11B C12B 119(3) . . ?
C10B C11B H11B 120.6 . . ?
C12B C11B H11B 120.6 . . ?
C13B C12B C11B 118(2) . . ?
C13B C12B H12B 120.9 . . ?
C11B C12B H12B 120.9 . . ?
C12B C13B C8B 121(2) . . ?
C12B C13B P1B 125(2) . . ?
C8B C13B P1B 113.4(17) . . ?
C15B C14B C19B 122(2) . . ?
C15B C14B P1B 128(2) . . ?
C19B C14B P1B 109.9(17) . . ?
C16B C15B C14B 118(2) . . ?
C16B C15B H15B 120.9 . . ?
C14B C15B H15B 120.9 . . ?
C17B C16B C15B 119(3) . . ?
C17B C16B H16B 120.5 . . ?
C15B C16B H16B 120.5 . . ?
C16B C17B C18B 121(3) . . ?
C16B C17B H17B 119.5 . . ?
C18B C17B H17B 119.5 . . ?
C17B C18B C19B 119(3) . . ?
C17B C18B H18B 120.3 . . ?
C19B C18B H18B 120.3 . . ?
C18B C19B C14B 115(2) . . ?
C18B C19B C7B 123(2) . . ?
C14B C19B C7B 119(2) . . ?

loop_
_geom_bond_atom_site_label_1
_geom_bond_atom_site_label_2
_geom_bond_distance
_geom_bond_site_symmetry_2
_geom_bond_publ_flag
P1 O1 1.4818(10) . ?
P1 C13 1.8016(17) . ?
P1 C14 1.8016(17) . ?
P1 C1 1.8061(16) . ?
C1 C2 1.392(2) . ?
C1 C6 1.402(2) . ?
C2 C3 1.395(2) . ?
C2 H2 0.9500 . ?
C3 C4 1.391(2) . ?
C3 H3 0.9500 . ?
C4 C5 1.398(2) . ?
C4 H4 0.9500 . ?
C5 C6 1.390(2) . ?
C5 H5 0.9500 . ?
C6 C7 1.523(2) . ?
C7 C8 1.527(2) . ?
C7 C19 1.528(2) . ?
C7 H7 1.0000 . ?
C8 C9 1.389(2) . ?
C8 C13 1.401(2) . ?
C9 C10 1.398(2) . ?
C9 H9 0.9500 . ?
C10 C11 1.385(3) . ?
C10 H10 0.9500 . ?
C11 C12 1.394(3) . ?
C11 H11 0.9500 . ?
C12 C13 1.388(2) . ?
C12 H12 0.9500 . ?
C14 C15 1.390(2) . ?
C14 C19 1.405(2) . ?
C15 C16 1.391(2) . ?
C15 H15 0.9500 . ?
C16 C17 1.388(2) . ?
C16 H16 0.9500 . ?
C17 C18 1.397(2) . ?
C17 H17 0.9500 . ?
C18 C19 1.389(2) . ?
C18 H18 0.9500 . ?
P1B O1B 1.512(17) . ?
P1B C14B 1.788(17) . ?
P1B C13B 1.804(17) . ?
P1B C1B 1.807(17) . ?
C1B C2B 1.391(19) . ?
C1B C6B 1.400(18) . ?
C2B C3B 1.40(2) . ?
C2B H2B 0.9500 . ?
C3B C4B 1.38(2) . ?
C3B H3B 0.9500 . ?
C4B C5B 1.378(19) . ?
C4B H4B 0.9500 . ?
C5B C6B 1.368(19) . ?
C5B H5B 0.9500 . ?
C6B C7B 1.542(18) . ?
C7B C8B 1.512(18) . ?
C7B C19B 1.544(18) . ?
C7B H7B 1.0000 . ?
C8B C13B 1.384(18) . ?
C8B C9B 1.395(19) . ?
C9B C10B 1.41(2) . ?
C9B H9B 0.9500 . ?
C10B C11B 1.38(2) . ?
C10B H10B 0.9500 . ?
C11B C12B 1.40(2) . ?
C11B H11B 0.9500 . ?
C12B C13B 1.382(19) . ?
C12B H12B 0.9500 . ?
C14B C15B 1.388(19) . ?
C14B C19B 1.408(18) . ?
C15B C16B 1.380(19) . ?
C15B H15B 0.9500 . ?
C16B C17B 1.37(2) . ?
C16B H16B 0.9500 . ?
C17B C18B 1.38(2) . ?
C17B H17B 0.9500 . ?
C18B C19B 1.379(19) . ?
C18B H18B 0.9500 . ?

loop_
_geom_torsion_atom_site_label_1
_geom_torsion_atom_site_label_2
_geom_torsion_atom_site_label_3
_geom_torsion_atom_site_label_4
_geom_torsion
_geom_torsion_site_symmetry_1
_geom_torsion_site_symmetry_2
_geom_torsion_site_symmetry_3
_geom_torsion_site_symmetry_4
_geom_torsion_publ_flag
O1 P1 C1 C2 -1.5(2) . . . . ?
C13 P1 C1 C2 -130.9(2) . . . . ?
C14 P1 C1 C2 128.8(2) . . . . ?
O1 P1 C1 C6 177.67(15) . . . . ?
C13 P1 C1 C6 48.28(18) . . . . ?
C14 P1 C1 C6 -51.99(18) . . . . ?
C6 C1 C2 C3 -0.8(3) . . . . ?
P1 C1 C2 C3 178.26(18) . . . . ?
C1 C2 C3 C4 -0.2(3) . . . . ?
C2 C3 C4 C5 1.1(4) . . . . ?
C3 C4 C5 C6 -0.9(4) . . . . ?
C4 C5 C6 C1 -0.1(4) . . . . ?
C4 C5 C6 C7 179.2(2) . . . . ?
C2 C1 C6 C5 1.0(4) . . . . ?
P1 C1 C6 C5 -178.3(2) . . . . ?
C2 C1 C6 C7 -178.3(2) . . . . ?
P1 C1 C6 C7 2.4(3) . . . . ?
C5 C6 C7 C8 120.6(3) . . . . ?
C1 C6 C7 C8 -60.1(2) . . . . ?
C5 C6 C7 C19 -122.5(3) . . . . ?
C1 C6 C7 C19 56.8(2) . . . . ?
C6 C7 C8 C9 -124.6(2) . . . . ?
C19 C7 C8 C9 118.1(2) . . . . ?
C6 C7 C8 C13 57.3(2) . . . . ?
C19 C7 C8 C13 -60.0(2) . . . . ?
C13 C8 C9 C10 0.2(4) . . . . ?
C7 C8 C9 C10 -177.8(3) . . . . ?
C8 C9 C10 C11 -0.5(6) . . . . ?
C9 C10 C11 C12 0.5(7) . . . . ?
C10 C11 C12 C13 -0.2(5) . . . . ?
C11 C12 C13 C8 -0.1(4) . . . . ?
C11 C12 C13 P1 176.2(2) . . . . ?
C9 C8 C13 C12 0.2(4) . . . . ?
C7 C8 C13 C12 178.3(2) . . . . ?
C9 C8 C13 P1 -176.58(18) . . . . ?
C7 C8 C13 P1 1.6(2) . . . . ?
O1 P1 C13 C12 2.3(3) . . . . ?
C14 P1 C13 C12 -127.0(3) . . . . ?
C1 P1 C13 C12 132.7(3) . . . . ?
O1 P1 C13 C8 178.91(14) . . . . ?
C14 P1 C13 C8 49.54(17) . . . . ?
C1 P1 C13 C8 -50.73(17) . . . . ?
O1 P1 C14 C15 0.0(2) . . . . ?
C13 P1 C14 C15 128.64(19) . . . . ?
C1 P1 C14 C15 -130.54(19) . . . . ?
O1 P1 C14 C19 -179.17(14) . . . . ?
C13 P1 C14 C19 -50.56(17) . . . . ?
C1 P1 C14 C19 50.25(16) . . . . ?
C19 C14 C15 C16 -0.3(3) . . . . ?
P1 C14 C15 C16 -179.39(15) . . . . ?
C14 C15 C16 C17 -0.3(3) . . . . ?
C15 C16 C17 C18 -0.1(3) . . . . ?
C16 C17 C18 C19 1.1(3) . . . . ?
C17 C18 C19 C14 -1.7(3) . . . . ?
C17 C18 C19 C7 178.16(19) . . . . ?
C15 C14 C19 C18 1.2(3) . . . . ?
P1 C14 C19 C18 -179.50(17) . . . . ?
C15 C14 C19 C7 -178.58(19) . . . . ?
P1 C14 C19 C7 0.7(2) . . . . ?
C6 C7 C19 C18 121.5(2) . . . . ?
C8 C7 C19 C18 -121.1(2) . . . . ?
C6 C7 C19 C14 -58.7(2) . . . . ?
C8 C7 C19 C14 58.7(2) . . . . ?
O1B P1B C1B C2B -15(8) . . . . ?
C14B P1B C1B C2B -143(8) . . . . ?
C13B P1B C1B C2B 115(8) . . . . ?
O1B P1B C1B C6B 180(4) . . . . ?
C14B P1B C1B C6B 51(5) . . . . ?
C13B P1B C1B C6B -50(5) . . . . ?
C6B C1B C2B C3B -25(11) . . . . ?
P1B C1B C2B C3B 170(6) . . . . ?
C1B C2B C3B C4B 25(12) . . . . ?
C2B C3B C4B C5B -15(11) . . . . ?
C3B C4B C5B C6B 6(12) . . . . ?
C4B C5B C6B C1B -5(11) . . . . ?
C4B C5B C6B C7B 174(6) . . . . ?
C2B C1B C6B C5B 15(10) . . . . ?
P1B C1B C6B C5B -177(5) . . . . ?
C2B C1B C6B C7B -164(6) . . . . ?
P1B C1B C6B C7B 3(7) . . . . ?
C5B C6B C7B C8B -123(6) . . . . ?
C1B C6B C7B C8B 56(6) . . . . ?
C5B C6B C7B C19B 121(6) . . . . ?
C1B C6B C7B C19B -59(5) . . . . ?
C6B C7B C8B C13B -60(5) . . . . ?
C19B C7B C8B C13B 53(5) . . . . ?
C6B C7B C8B C9B 128(7) . . . . ?
C19B C7B C8B C9B -118(7) . . . . ?
C13B C8B C9B C10B -10(12) . . . . ?
C7B C8B C9B C10B 162(7) . . . . ?
C8B C9B C10B C11B 26(14) . . . . ?
C9B C10B C11B C12B -20(18) . . . . ?
C10B C11B C12B C13B -2(18) . . . . ?
C11B C12B C13B C8B 18(13) . . . . ?
C11B C12B C13B P1B -172(9) . . . . ?
C9B C8B C13B C12B -11(11) . . . . ?
C7B C8B C13B C12B 176(6) . . . . ?
C9B C8B C13B P1B 177(6) . . . . ?
C7B C8B C13B P1B 5(7) . . . . ?
O1B P1B C13B C12B 6(7) . . . . ?
C14B P1B C13B C12B 135(7) . . . . ?
C1B P1B C13B C12B -123(7) . . . . ?
O1B P1B C13B C8B 177(4) . . . . ?
C14B P1B C13B C8B -54(4) . . . . ?
C1B P1B C13B C8B 48(4) . . . . ?
O1B P1B C14B C15B 2(8) . . . . ?
C13B P1B C14B C15B -128(7) . . . . ?
C1B P1B C14B C15B 130(7) . . . . ?
O1B P1B C14B C19B 178(4) . . . . ?
C13B P1B C14B C19B 48(4) . . . . ?
C1B P1B C14B C19B -54(4) . . . . ?
C19B C14B C15B C16B 11(10) . . . . ?
P1B C14B C15B C16B -174(5) . . . . ?
C14B C15B C16B C17B -8(10) . . . . ?
C15B C16B C17B C18B 14(10) . . . . ?
C16B C17B C18B C19B -22(10) . . . . ?
C17B C18B C19B C14B 23(9) . . . . ?
C17B C18B C19B C7B -175(5) . . . . ?
C15B C14B C19B C18B -18(9) . . . . ?
P1B C14B C19B C18B 166(5) . . . . ?
C15B C14B C19B C7B 179(5) . . . . ?
P1B C14B C19B C7B 3(7) . . . . ?
C8B C7B C19B C18B 139(6) . . . . ?
C6B C7B C19B C18B -106(6) . . . . ?
C8B C7B C19B C14B -60(5) . . . . ?
C6B C7B C19B C14B 56(5) . . . . ?
